data_7021885
loop_
_publ_author_name
'Petrus, Rafa\/l'
'Sobota, Piotr'

_publ_section_title
;
 Zinc complexes supported by methyl salicylato ligands: synthesis,
 structure, and application in ring-opening polymerization of l-lactide.
;
_journal_issue 38
_journal_name_full 'Dalton transactions (Cambridge, England : 2003)'
_journal_page_first 13838
_journal_page_last 13844
_journal_paper_doi 10.1039/c3dt51200b
_journal_volume 42
_journal_year 2013
_chemical_formula_moiety '2(C26 H24 N2 O6 Zn), C7 H8'
_chemical_formula_sum 'C59 H56 N4 O12 Zn2'
_chemical_formula_weight 1143.86
_chemical_name_systematic
;
?
;
_space_group_IT_number 14
_symmetry_cell_setting monoclinic
_symmetry_space_group_name_Hall '-P 2ybc'
_symmetry_space_group_name_H-M 'P 1 21/c 1'
_atom_sites_solution_hydrogens geom
_atom_sites_solution_primary direct
_atom_sites_solution_secondary difmap
_audit_creation_method SHELXL-97
_cell_angle_alpha 90.00
_cell_angle_beta 92.47(2)
_cell_angle_gamma 90.00
_cell_formula_units_Z 4
_cell_length_a 27.674(4)
_cell_length_b 12.210(2)
_cell_length_c 15.867(3)
_cell_measurement_reflns_used 18612
_cell_measurement_temperature 100(2)
_cell_measurement_theta_max 36.8810
_cell_measurement_theta_min 2.9015
_cell_volume 5356.5(15)
_computing_cell_refinement 'CrysAlis RED (Oxford Diffraction, 2007)'
_computing_data_collection 'CrysAlis CCD (Oxford Diffraction, 2007)'
_computing_data_reduction 'CrysAlis RED (Oxford Diffraction, 2007)'
_computing_molecular_graphics 'XP in SHELXTL (Sheldrick, 2008)'
_computing_publication_material 'SHELXL97 (Sheldrick, 2008)'
_computing_structure_refinement 'SHELXL97 (Sheldrick, 2008)'
_computing_structure_solution 'SHELXS97 (Sheldrick, 2008)'
_diffrn_ambient_temperature 100(2)
_diffrn_measured_fraction_theta_full 0.999
_diffrn_measured_fraction_theta_max 0.999
_diffrn_measurement_device_type 'KUMA KM4 CCD \k-geometry diffractometer'
_diffrn_measurement_method \w
_diffrn_radiation_monochromator graphite
_diffrn_radiation_source 'fine-focus sealed tube'
_diffrn_radiation_type MoK\a
_diffrn_radiation_wavelength 0.71073
_diffrn_reflns_av_R_equivalents 0.0547
_diffrn_reflns_av_sigmaI/netI 0.0478
_diffrn_reflns_limit_h_max 35
_diffrn_reflns_limit_h_min -35
_diffrn_reflns_limit_k_max 15
_diffrn_reflns_limit_k_min -13
_diffrn_reflns_limit_l_max 18
_diffrn_reflns_limit_l_min -20
_diffrn_reflns_number 58176
_diffrn_reflns_theta_full 25.50
_diffrn_reflns_theta_max 27.00
_diffrn_reflns_theta_min 2.91
_exptl_absorpt_coefficient_mu 0.963
_exptl_absorpt_correction_type none
_exptl_crystal_colour colourless
_exptl_crystal_density_diffrn 1.418
_exptl_crystal_density_method 'not measured'
_exptl_crystal_description plate
_exptl_crystal_F_000 2376
_exptl_crystal_size_max 0.21
_exptl_crystal_size_mid 0.19
_exptl_crystal_size_min 0.12
_refine_diff_density_max 0.685
_refine_diff_density_min -0.339
_refine_diff_density_rms 0.059
_refine_ls_extinction_method none
_refine_ls_goodness_of_fit_ref 0.871
_refine_ls_hydrogen_treatment constr
_refine_ls_matrix_type full
_refine_ls_number_parameters 699
_refine_ls_number_reflns 11695
_refine_ls_number_restraints 0
_refine_ls_restrained_S_all 0.871
_refine_ls_R_factor_all 0.0621
_refine_ls_R_factor_gt 0.0333
_refine_ls_shift/su_max 0.001
_refine_ls_shift/su_mean 0.000
_refine_ls_structure_factor_coef Fsqd
_refine_ls_weighting_details 'calc w=1/[\s^2^(Fo^2^)+(0.0461P)^2^+0.0000P] where P=(Fo^2^+2Fc^2^)/3'
_refine_ls_weighting_scheme calc
_refine_ls_wR_factor_gt 0.0737
_refine_ls_wR_factor_ref 0.0796
_reflns_number_gt 7576
_reflns_number_total 11695
_reflns_threshold_expression >2sigma(I)
_cod_data_source_file c3dt51200b.txt
_cod_data_source_block rp8
_cod_original_sg_symbol_Hall '-P 2ybc '
_cod_original_sg_symbol_H-M 'P 21/c '
_cod_database_code 7021885

loop_
_symmetry_equiv_pos_as_xyz
'x, y, z'
'-x, y+1/2, -z+1/2'
'-x, -y, -z'
'x, -y-1/2, z-1/2'

loop_
_atom_site_label
_atom_site_type_symbol
_atom_site_fract_x
_atom_site_fract_y
_atom_site_fract_z
_atom_site_U_iso_or_equiv
_atom_site_adp_type
_atom_site_occupancy
_atom_site_symmetry_multiplicity
_atom_site_calc_flag
_atom_site_refinement_flags
Zn1 Zn 0.443629(8) 0.085184(19) 0.232441(15) 0.01969(6) Uani 1 1 d .
Zn2 Zn 0.057963(8) 0.962704(19) 0.262970(15) 0.02122(7) Uani 1 1 d .
O1 O 0.44174(5) 0.21537(11) 0.15536(9) 0.0228(3) Uani 1 1 d .
O2 O 0.39186(5) 0.01763(11) 0.13434(9) 0.0237(3) Uani 1 1 d .
O3 O 0.31975(5) 0.02830(12) 0.06693(10) 0.0310(4) Uani 1 1 d .
O4 O 0.43125(5) -0.04762(11) 0.30144(9) 0.0218(3) Uani 1 1 d .
O5 O 0.37826(5) 0.14607(11) 0.28919(9) 0.0229(3) Uani 1 1 d .
O6 O 0.29833(5) 0.12833(11) 0.29687(9) 0.0238(3) Uani 1 1 d .
N1 N 0.50566(6) 0.01854(14) 0.17499(10) 0.0207(4) Uani 1 1 d .
N2 N 0.48971(6) 0.15542(14) 0.32832(10) 0.0208(4) Uani 1 1 d .
C1 C 0.40572(7) 0.25333(17) 0.10904(13) 0.0225(5) Uani 1 1 d .
C2 C 0.40630(8) 0.36524(18) 0.08388(13) 0.0270(5) Uani 1 1 d .
H2 H 0.4334 0.4089 0.1008 0.032 Uiso 1 1 calc R
C3 C 0.36965(8) 0.41238(19) 0.03666(14) 0.0305(5) Uani 1 1 d .
H3 H 0.3717 0.4875 0.0216 0.037 Uiso 1 1 calc R
C4 C 0.32886(8) 0.35129(19) 0.00995(14) 0.0312(5) Uani 1 1 d .
H4 H 0.3031 0.3847 -0.0221 0.037 Uiso 1 1 calc R
C5 C 0.32681(8) 0.24311(19) 0.03083(13) 0.0262(5) Uani 1 1 d .
H5 H 0.2995 0.2011 0.0121 0.031 Uiso 1 1 calc R
C6 C 0.36452(7) 0.19165(17) 0.07992(13) 0.0216(4) Uani 1 1 d .
C7 C 0.36128(7) 0.07546(18) 0.09740(13) 0.0219(5) Uani 1 1 d .
C8 C 0.31405(8) -0.08637(18) 0.08522(16) 0.0344(6) Uani 1 1 d .
H8A H 0.2821 -0.1110 0.0638 0.052 Uiso 1 1 calc R
H8B H 0.3169 -0.0978 0.1464 0.052 Uiso 1 1 calc R
H8C H 0.3392 -0.1283 0.0580 0.052 Uiso 1 1 calc R
C9 C 0.39016(7) -0.08751(16) 0.32345(12) 0.0187(4) Uani 1 1 d .
C10 C 0.38868(7) -0.19865(17) 0.34992(13) 0.0225(5) Uani 1 1 d .
H10 H 0.4177 -0.2402 0.3511 0.027 Uiso 1 1 calc R
C11 C 0.34697(8) -0.24813(17) 0.37382(13) 0.0253(5) Uani 1 1 d .
H11 H 0.3478 -0.3225 0.3915 0.030 Uiso 1 1 calc R
C12 C 0.30322(8) -0.19046(18) 0.37251(14) 0.0270(5) Uani 1 1 d .
H12 H 0.2743 -0.2252 0.3886 0.032 Uiso 1 1 calc R
C13 C 0.30275(7) -0.08308(17) 0.34760(13) 0.0231(5) Uani 1 1 d .
H13 H 0.2731 -0.0437 0.3464 0.028 Uiso 1 1 calc R
C14 C 0.34531(7) -0.02941(16) 0.32356(12) 0.0188(4) Uani 1 1 d .
C15 C 0.34348(7) 0.08709(16) 0.30187(12) 0.0190(4) Uani 1 1 d .
C16 C 0.29544(8) 0.24464(17) 0.27949(15) 0.0273(5) Uani 1 1 d .
H16A H 0.2614 0.2668 0.2736 0.041 Uiso 1 1 calc R
H16B H 0.3115 0.2606 0.2270 0.041 Uiso 1 1 calc R
H16C H 0.3114 0.2853 0.3261 0.041 Uiso 1 1 calc R
C17 C 0.53225(8) -0.05768(17) 0.21641(14) 0.0265(5) Uani 1 1 d .
H17 H 0.5224 -0.0813 0.2701 0.032 Uiso 1 1 calc R
C18 C 0.57338(8) -0.10340(18) 0.18457(14) 0.0295(5) Uani 1 1 d .
H18 H 0.5913 -0.1572 0.2157 0.035 Uiso 1 1 calc R
C19 C 0.58777(8) -0.06956(18) 0.10718(14) 0.0294(5) Uani 1 1 d .
H19 H 0.6157 -0.1001 0.0835 0.035 Uiso 1 1 calc R
C20 C 0.56080(8) 0.01000(19) 0.06412(14) 0.0320(5) Uani 1 1 d .
H20 H 0.5701 0.0353 0.0106 0.038 Uiso 1 1 calc R
C21 C 0.52030(8) 0.05186(18) 0.10012(13) 0.0251(5) Uani 1 1 d .
H21 H 0.5021 0.1066 0.0705 0.030 Uiso 1 1 calc R
C22 C 0.48785(8) 0.12785(19) 0.40955(14) 0.0308(5) Uani 1 1 d .
H22 H 0.4619 0.0832 0.4266 0.037 Uiso 1 1 calc R
C23 C 0.52203(10) 0.1616(2) 0.46954(15) 0.0426(7) Uani 1 1 d .
H23 H 0.5201 0.1395 0.5267 0.051 Uiso 1 1 calc R
C24 C 0.55932(9) 0.2284(2) 0.44516(15) 0.0373(6) Uani 1 1 d .
H24 H 0.5834 0.2526 0.4854 0.045 Uiso 1 1 calc R
C25 C 0.56104(8) 0.25907(19) 0.36244(14) 0.0315(5) Uani 1 1 d .
H25 H 0.5860 0.3058 0.3442 0.038 Uiso 1 1 calc R
C26 C 0.52583(8) 0.22053(18) 0.30638(14) 0.0272(5) Uani 1 1 d .
H26 H 0.5273 0.2414 0.2489 0.033 Uiso 1 1 calc R
O7 O 0.06981(5) 1.08633(12) 0.18466(9) 0.0238(3) Uani 1 1 d .
O8 O 0.12234(5) 0.89309(11) 0.20608(9) 0.0243(3) Uani 1 1 d .
O9 O 0.20155(5) 0.90454(12) 0.18758(9) 0.0260(3) Uani 1 1 d .
O10 O 0.06254(5) 0.84161(12) 0.34721(9) 0.0263(3) Uani 1 1 d .
O11 O 0.11126(5) 1.04108(12) 0.35407(9) 0.0262(3) Uani 1 1 d .
O12 O 0.18569(5) 1.03890(13) 0.41463(10) 0.0331(4) Uani 1 1 d .
N3 N -0.00423(6) 1.02978(14) 0.31868(11) 0.0228(4) Uani 1 1 d .
N4 N 0.01039(6) 0.88188(14) 0.17412(11) 0.0222(4) Uani 1 1 d .
C27 C 0.11109(7) 1.12444(17) 0.16206(12) 0.0215(4) Uani 1 1 d .
C28 C 0.11314(8) 1.23493(17) 0.13462(13) 0.0244(5) Uani 1 1 d .
H28 H 0.0843 1.2774 0.1330 0.029 Uiso 1 1 calc R
C29 C 0.15523(8) 1.28270(18) 0.11026(14) 0.0289(5) Uani 1 1 d .
H29 H 0.1549 1.3568 0.0920 0.035 Uiso 1 1 calc R
C30 C 0.19864(8) 1.22351(19) 0.11206(14) 0.0306(5) Uani 1 1 d .
H30 H 0.2278 1.2572 0.0959 0.037 Uiso 1 1 calc R
C31 C 0.19838(7) 1.11599(18) 0.13764(13) 0.0256(5) Uani 1 1 d .
H31 H 0.2277 1.0755 0.1389 0.031 Uiso 1 1 calc R
C32 C 0.15550(7) 1.06418(17) 0.16213(13) 0.0217(5) Uani 1 1 d .
C33 C 0.15700(7) 0.94898(17) 0.18691(13) 0.0221(5) Uani 1 1 d .
C34 C 0.20454(8) 0.79117(18) 0.21460(14) 0.0292(5) Uani 1 1 d .
H34A H 0.2384 0.7672 0.2158 0.044 Uiso 1 1 calc R
H34B H 0.1853 0.7453 0.1751 0.044 Uiso 1 1 calc R
H34C H 0.1919 0.7844 0.2712 0.044 Uiso 1 1 calc R
C35 C 0.10004(8) 0.80875(18) 0.39274(13) 0.0264(5) Uani 1 1 d .
C36 C 0.10005(9) 0.70000(19) 0.42444(14) 0.0327(5) Uani 1 1 d .
H36 H 0.0727 0.6547 0.4125 0.039 Uiso 1 1 calc R
C37 C 0.13862(9) 0.6582(2) 0.47197(15) 0.0385(6) Uani 1 1 d .
H37 H 0.1373 0.5852 0.4925 0.046 Uiso 1 1 calc R
C38 C 0.17954(9) 0.7216(2) 0.49028(14) 0.0384(6) Uani 1 1 d .
H38 H 0.2064 0.6916 0.5218 0.046 Uiso 1 1 calc R
C39 C 0.18071(8) 0.8272(2) 0.46254(14) 0.0329(5) Uani 1 1 d .
H39 H 0.2086 0.8703 0.4757 0.040 Uiso 1 1 calc R
C40 C 0.14179(7) 0.87442(19) 0.41473(13) 0.0265(5) Uani 1 1 d .
C41 C 0.14362(7) 0.98831(19) 0.39116(13) 0.0255(5) Uani 1 1 d .
C42 C 0.18940(8) 1.15275(19) 0.39180(16) 0.0352(6) Uani 1 1 d .
H42A H 0.2220 1.1795 0.4072 0.053 Uiso 1 1 calc R
H42B H 0.1655 1.1954 0.4218 0.053 Uiso 1 1 calc R
H42C H 0.1832 1.1608 0.3308 0.053 Uiso 1 1 calc R
C43 C -0.01971(7) 0.99274(18) 0.39235(13) 0.0252(5) Uani 1 1 d .
H43 H -0.0011 0.9385 0.4219 0.030 Uiso 1 1 calc R
C44 C -0.06168(8) 1.03037(18) 0.42710(14) 0.0293(5) Uani 1 1 d .
H44 H -0.0716 1.0027 0.4796 0.035 Uiso 1 1 calc R
C45 C -0.08896(8) 1.10903(18) 0.38403(14) 0.0286(5) Uani 1 1 d .
H45 H -0.1176 1.1370 0.4069 0.034 Uiso 1 1 calc R
C46 C -0.07387(8) 1.14623(17) 0.30745(14) 0.0269(5) Uani 1 1 d .
H46 H -0.0922 1.1994 0.2762 0.032 Uiso 1 1 calc R
C47 C -0.03155(7) 1.10457(17) 0.27713(14) 0.0252(5) Uani 1 1 d .
H47 H -0.0213 1.1302 0.2242 0.030 Uiso 1 1 calc R
C48 C -0.02707(8) 0.82543(18) 0.20240(14) 0.0278(5) Uani 1 1 d .
H48 H -0.0300 0.8199 0.2617 0.033 Uiso 1 1 calc R
C49 C -0.06142(8) 0.77508(19) 0.15106(15) 0.0314(5) Uani 1 1 d .
H49 H -0.0875 0.7362 0.1740 0.038 Uiso 1 1 calc R
C50 C -0.05700(10) 0.7825(2) 0.06600(17) 0.0502(7) Uani 1 1 d .
H50 H -0.0799 0.7478 0.0285 0.060 Uiso 1 1 calc R
C51 C -0.01907(11) 0.8409(3) 0.03498(17) 0.0653(10) Uani 1 1 d .
H51 H -0.0158 0.8483 -0.0241 0.078 Uiso 1 1 calc R
C52 C 0.01421(9) 0.8885(2) 0.09107(15) 0.0415(7) Uani 1 1 d .
H52 H 0.0408 0.9273 0.0695 0.050 Uiso 1 1 calc R
C53 C 0.26043(12) 0.5166(2) 0.2667(2) 0.0545(8) Uani 1 1 d .
C54 C 0.21363(14) 0.4975(2) 0.2331(2) 0.0632(9) Uani 1 1 d .
H54 H 0.2069 0.5097 0.1746 0.076 Uiso 1 1 calc R
C55 C 0.17758(12) 0.4622(2) 0.2814(2) 0.0582(8) Uani 1 1 d .
H55 H 0.1461 0.4509 0.2566 0.070 Uiso 1 1 calc R
C56 C 0.18604(11) 0.4430(2) 0.3648(2) 0.0555(8) Uani 1 1 d .
H56 H 0.1607 0.4166 0.3978 0.067 Uiso 1 1 calc R
C57 C 0.23057(10) 0.4612(2) 0.40171(19) 0.0448(7) Uani 1 1 d .
H57 H 0.2359 0.4485 0.4604 0.054 Uiso 1 1 calc R
C58 C 0.26829(10) 0.4981(2) 0.35450(19) 0.0462(7) Uani 1 1 d .
H58 H 0.2993 0.5110 0.3808 0.055 Uiso 1 1 calc R
C59 C 0.30057(16) 0.5531(3) 0.2124(3) 0.0919(13) Uani 1 1 d .
H59A H 0.3251 0.4954 0.2107 0.138 Uiso 1 1 calc R
H59B H 0.3152 0.6201 0.2359 0.138 Uiso 1 1 calc R
H59C H 0.2875 0.5675 0.1551 0.138 Uiso 1 1 calc R

loop_
_atom_site_aniso_label
_atom_site_aniso_U_11
_atom_site_aniso_U_22
_atom_site_aniso_U_33
_atom_site_aniso_U_23
_atom_site_aniso_U_13
_atom_site_aniso_U_12
Zn1 0.01383(11) 0.02655(14) 0.01881(13) 0.00047(10) 0.00201(9) -0.00103(10)
Zn2 0.01420(12) 0.03042(14) 0.01913(13) 0.00124(10) 0.00183(9) 0.00157(10)
O1 0.0187(7) 0.0284(8) 0.0214(8) 0.0029(6) 0.0000(6) 0.0003(6)
O2 0.0190(7) 0.0288(8) 0.0232(8) -0.0032(6) 0.0010(6) 0.0002(6)
O3 0.0204(8) 0.0298(9) 0.0422(10) -0.0017(7) -0.0065(7) -0.0026(6)
O4 0.0159(7) 0.0267(8) 0.0231(8) 0.0011(6) 0.0035(6) -0.0011(6)
O5 0.0182(7) 0.0237(8) 0.0273(8) -0.0028(6) 0.0062(6) -0.0023(6)
O6 0.0172(7) 0.0229(8) 0.0313(9) -0.0004(6) 0.0024(6) 0.0010(6)
N1 0.0154(8) 0.0260(10) 0.0207(9) -0.0009(7) 0.0004(7) -0.0016(7)
N2 0.0172(8) 0.0265(10) 0.0190(9) -0.0002(7) 0.0025(7) -0.0020(7)
C1 0.0177(10) 0.0328(12) 0.0175(11) -0.0004(9) 0.0062(9) 0.0024(9)
C2 0.0255(11) 0.0313(12) 0.0244(12) 0.0032(9) 0.0041(10) -0.0018(9)
C3 0.0352(13) 0.0304(12) 0.0260(12) 0.0082(10) 0.0031(10) 0.0032(10)
C4 0.0287(12) 0.0416(14) 0.0229(12) 0.0059(10) -0.0019(10) 0.0079(10)
C5 0.0188(11) 0.0403(14) 0.0196(11) -0.0016(9) 0.0014(9) 0.0032(9)
C6 0.0184(10) 0.0286(12) 0.0179(11) -0.0003(8) 0.0032(9) 0.0033(9)
C7 0.0124(10) 0.0371(13) 0.0164(10) -0.0042(9) 0.0022(8) 0.0019(9)
C8 0.0231(12) 0.0332(14) 0.0463(15) -0.0057(11) -0.0059(11) -0.0042(10)
C9 0.0164(10) 0.0268(11) 0.0128(10) -0.0024(8) 0.0000(8) -0.0027(8)
C10 0.0205(10) 0.0255(12) 0.0215(11) -0.0008(9) 0.0020(9) 0.0037(9)
C11 0.0276(11) 0.0223(11) 0.0260(12) -0.0002(9) 0.0012(10) -0.0031(9)
C12 0.0225(11) 0.0289(13) 0.0298(13) -0.0008(9) 0.0047(10) -0.0060(9)
C13 0.0168(10) 0.0275(12) 0.0251(11) -0.0029(9) 0.0025(9) -0.0011(9)
C14 0.0180(10) 0.0224(11) 0.0160(10) -0.0025(8) 0.0003(8) -0.0009(8)
C15 0.0160(10) 0.0252(11) 0.0158(10) -0.0045(8) 0.0022(8) 0.0008(8)
C16 0.0221(11) 0.0240(12) 0.0361(13) 0.0024(9) 0.0054(10) 0.0046(9)
C17 0.0217(11) 0.0338(13) 0.0240(12) 0.0039(9) 0.0023(9) 0.0005(9)
C18 0.0232(11) 0.0326(13) 0.0325(13) 0.0014(10) 0.0005(10) 0.0068(9)
C19 0.0225(11) 0.0350(13) 0.0310(13) -0.0053(10) 0.0057(10) 0.0045(10)
C20 0.0301(12) 0.0432(15) 0.0234(12) 0.0016(10) 0.0091(10) 0.0026(10)
C21 0.0236(11) 0.0308(12) 0.0211(11) 0.0019(9) 0.0029(9) 0.0027(9)
C22 0.0338(13) 0.0358(13) 0.0229(12) -0.0003(10) 0.0032(10) -0.0128(10)
C23 0.0552(17) 0.0519(16) 0.0204(13) 0.0023(11) -0.0003(12) -0.0233(13)
C24 0.0397(14) 0.0427(15) 0.0287(13) -0.0017(11) -0.0076(11) -0.0174(11)
C25 0.0274(12) 0.0371(14) 0.0298(13) 0.0024(10) -0.0018(10) -0.0122(10)
C26 0.0242(11) 0.0357(13) 0.0218(12) 0.0054(9) 0.0026(10) -0.0061(9)
O7 0.0166(7) 0.0311(8) 0.0238(8) 0.0028(6) 0.0024(6) 0.0008(6)
O8 0.0174(7) 0.0301(8) 0.0257(8) -0.0012(6) 0.0042(6) -0.0006(6)
O9 0.0174(7) 0.0272(8) 0.0335(9) -0.0029(6) 0.0026(6) 0.0014(6)
O10 0.0203(7) 0.0347(9) 0.0240(8) 0.0043(6) 0.0030(6) 0.0054(6)
O11 0.0189(7) 0.0350(9) 0.0247(8) -0.0021(6) -0.0002(6) 0.0043(6)
O12 0.0175(8) 0.0485(11) 0.0329(9) -0.0023(7) -0.0039(7) 0.0026(7)
N3 0.0176(9) 0.0299(10) 0.0208(9) -0.0014(8) 0.0016(7) 0.0006(7)
N4 0.0174(8) 0.0297(10) 0.0196(9) 0.0018(7) 0.0021(7) 0.0016(7)
C27 0.0201(10) 0.0312(12) 0.0131(10) -0.0051(8) -0.0016(8) -0.0019(9)
C28 0.0236(11) 0.0298(12) 0.0199(11) -0.0023(9) 0.0023(9) 0.0015(9)
C29 0.0335(12) 0.0280(12) 0.0253(12) -0.0035(9) 0.0036(10) -0.0053(10)
C30 0.0263(12) 0.0360(14) 0.0302(13) -0.0026(10) 0.0091(10) -0.0077(10)
C31 0.0174(10) 0.0370(14) 0.0225(12) -0.0060(9) 0.0014(9) -0.0022(9)
C32 0.0176(10) 0.0299(12) 0.0178(11) -0.0055(8) 0.0016(9) -0.0031(8)
C33 0.0178(11) 0.0328(13) 0.0157(11) -0.0065(8) 0.0010(9) 0.0011(9)
C34 0.0234(11) 0.0324(13) 0.0317(13) -0.0005(10) 0.0016(10) 0.0051(9)
C35 0.0273(12) 0.0367(13) 0.0159(11) 0.0029(9) 0.0085(9) 0.0127(10)
C36 0.0358(13) 0.0380(14) 0.0250(12) 0.0026(10) 0.0074(11) 0.0082(11)
C37 0.0504(16) 0.0393(14) 0.0266(13) 0.0069(11) 0.0098(12) 0.0216(12)
C38 0.0350(14) 0.0561(17) 0.0242(13) 0.0043(11) 0.0028(11) 0.0264(13)
C39 0.0234(11) 0.0532(16) 0.0225(12) -0.0010(11) 0.0033(10) 0.0158(11)
C40 0.0203(11) 0.0425(14) 0.0168(11) -0.0014(9) 0.0039(9) 0.0104(10)
C41 0.0181(10) 0.0440(14) 0.0145(10) -0.0051(9) 0.0031(9) 0.0052(10)
C42 0.0232(12) 0.0452(15) 0.0374(14) -0.0050(11) 0.0012(11) -0.0035(10)
C43 0.0202(11) 0.0328(12) 0.0224(11) -0.0006(9) 0.0003(9) 0.0041(9)
C44 0.0267(12) 0.0383(14) 0.0234(12) 0.0002(10) 0.0085(10) 0.0018(10)
C45 0.0207(11) 0.0352(13) 0.0302(13) -0.0053(10) 0.0042(10) 0.0050(9)
C46 0.0228(11) 0.0268(12) 0.0312(13) 0.0023(9) 0.0009(10) 0.0044(9)
C47 0.0203(11) 0.0328(13) 0.0225(11) 0.0044(9) 0.0023(9) 0.0009(9)
C48 0.0271(12) 0.0334(13) 0.0230(12) 0.0045(9) 0.0027(10) -0.0032(10)
C49 0.0244(12) 0.0382(14) 0.0315(13) 0.0049(10) 0.0007(10) -0.0080(10)
C50 0.0420(16) 0.076(2) 0.0313(15) -0.0016(13) -0.0067(13) -0.0276(14)
C51 0.0576(19) 0.117(3) 0.0210(14) -0.0032(15) 0.0022(14) -0.0470(19)
C52 0.0327(13) 0.0692(19) 0.0229(13) -0.0009(12) 0.0038(11) -0.0221(13)
C53 0.079(2) 0.0217(13) 0.064(2) -0.0068(13) 0.0255(18) 0.0037(14)
C54 0.092(3) 0.0392(17) 0.056(2) -0.0113(14) -0.024(2) 0.0071(17)
C55 0.059(2) 0.0444(18) 0.070(2) -0.0132(15) -0.0181(18) 0.0061(15)
C56 0.0496(18) 0.0418(17) 0.075(2) -0.0190(15) -0.0029(17) 0.0059(13)
C57 0.0490(17) 0.0299(14) 0.0554(18) -0.0074(12) 0.0013(14) 0.0059(12)
C58 0.0453(16) 0.0278(13) 0.065(2) -0.0097(12) -0.0057(14) 0.0042(12)
C59 0.127(4) 0.050(2) 0.100(3) -0.0206(19) 0.035(3) 0.000(2)

loop_
_atom_type_symbol
_atom_type_description
_atom_type_scat_dispersion_real
_atom_type_scat_dispersion_imag
_atom_type_scat_source
C C 0.0033 0.0016 'International Tables Vol C Tables 4.2.6.8 and 6.1.1.4'
H H 0.0000 0.0000 'International Tables Vol C Tables 4.2.6.8 and 6.1.1.4'
N N 0.0061 0.0033 'International Tables Vol C Tables 4.2.6.8 and 6.1.1.4'
O O 0.0106 0.0060 'International Tables Vol C Tables 4.2.6.8 and 6.1.1.4'
Zn Zn 0.2839 1.4301 'International Tables Vol C Tables 4.2.6.8 and 6.1.1.4'

loop_
_geom_angle_atom_site_label_1
_geom_angle_atom_site_label_2
_geom_angle_atom_site_label_3
_geom_angle
O4 Zn1 O1 168.20(6)
O4 Zn1 N2 92.70(6)
O1 Zn1 N2 96.66(6)
O4 Zn1 N1 94.85(6)
O1 Zn1 N1 92.41(6)
N2 Zn1 N1 89.47(6)
O4 Zn1 O5 83.43(5)
O1 Zn1 O5 88.93(5)
N2 Zn1 O5 92.84(6)
N1 Zn1 O5 177.18(6)
O4 Zn1 O2 87.82(6)
O1 Zn1 O2 82.43(6)
N2 Zn1 O2 176.70(6)
N1 Zn1 O2 93.74(6)
O5 Zn1 O2 83.97(5)
O7 Zn2 O10 166.71(6)
O7 Zn2 N4 92.98(6)
O10 Zn2 N4 96.88(6)
O7 Zn2 N3 97.18(6)
O10 Zn2 N3 92.07(6)
N4 Zn2 N3 88.02(7)
O7 Zn2 O8 83.05(6)
O10 Zn2 O8 87.67(6)
N4 Zn2 O8 92.16(6)
N3 Zn2 O8 179.70(6)
O7 Zn2 O11 87.54(6)
O10 Zn2 O11 82.12(6)
N4 Zn2 O11 176.72(6)
N3 Zn2 O11 95.13(6)
O8 Zn2 O11 84.69(5)
C1 O1 Zn1 128.88(12)
C7 O2 Zn1 121.91(14)
C7 O3 C8 116.08(17)
C9 O4 Zn1 128.73(13)
C15 O5 Zn1 122.52(13)
C15 O6 C16 114.93(15)
C21 N1 C17 117.81(17)
C21 N1 Zn1 122.90(14)
C17 N1 Zn1 119.26(13)
C26 N2 C22 117.53(19)
C26 N2 Zn1 119.14(14)
C22 N2 Zn1 122.88(14)
O1 C1 C2 118.93(19)
O1 C1 C6 125.33(19)
C2 C1 C6 115.74(19)
C3 C2 C1 122.9(2)
C3 C2 H2 118.6
C1 C2 H2 118.6
C2 C3 C4 120.8(2)
C2 C3 H3 119.6
C4 C3 H3 119.6
C5 C4 C3 118.9(2)
C5 C4 H4 120.6
C3 C4 H4 120.6
C4 C5 C6 121.6(2)
C4 C5 H5 119.2
C6 C5 H5 119.2
C5 C6 C1 120.12(19)
C5 C6 C7 119.17(19)
C1 C6 C7 120.67(18)
O2 C7 O3 118.75(19)
O2 C7 C6 127.27(19)
O3 C7 C6 113.96(18)
O3 C8 H8A 109.5
O3 C8 H8B 109.5
H8A C8 H8B 109.5
O3 C8 H8C 109.5
H8A C8 H8C 109.5
H8B C8 H8C 109.5
O4 C9 C10 118.30(18)
O4 C9 C14 125.76(18)
C10 C9 C14 115.93(17)
C11 C10 C9 122.53(19)
C11 C10 H10 118.7
C9 C10 H10 118.7
C10 C11 C12 120.8(2)
C10 C11 H11 119.6
C12 C11 H11 119.6
C13 C12 C11 118.90(19)
C13 C12 H12 120.6
C11 C12 H12 120.6
C12 C13 C14 121.60(19)
C12 C13 H13 119.2
C14 C13 H13 119.2
C13 C14 C9 120.22(18)
C13 C14 C15 119.53(18)
C9 C14 C15 120.21(17)
O5 C15 O6 120.27(18)
O5 C15 C14 126.16(18)
O6 C15 C14 113.57(16)
O6 C16 H16A 109.5
O6 C16 H16B 109.5
H16A C16 H16B 109.5
O6 C16 H16C 109.5
H16A C16 H16C 109.5
H16B C16 H16C 109.5
N1 C17 C18 123.0(2)
N1 C17 H17 118.5
C18 C17 H17 118.5
C19 C18 C17 118.8(2)
C19 C18 H18 120.6
C17 C18 H18 120.6
C18 C19 C20 118.8(2)
C18 C19 H19 120.6
C20 C19 H19 120.6
C21 C20 C19 119.0(2)
C21 C20 H20 120.5
C19 C20 H20 120.5
N1 C21 C20 122.6(2)
N1 C21 H21 118.7
C20 C21 H21 118.7
N2 C22 C23 122.6(2)
N2 C22 H22 118.7
C23 C22 H22 118.7
C22 C23 C24 118.8(2)
C22 C23 H23 120.6
C24 C23 H23 120.6
C25 C24 C23 119.1(2)
C25 C24 H24 120.4
C23 C24 H24 120.4
C24 C25 C26 118.3(2)
C24 C25 H25 120.8
C26 C25 H25 120.8
N2 C26 C25 123.6(2)
N2 C26 H26 118.2
C25 C26 H26 118.2
C27 O7 Zn2 127.92(13)
C33 O8 Zn2 122.83(13)
C33 O9 C34 115.29(16)
C35 O10 Zn2 128.81(13)
C41 O11 Zn2 122.05(14)
C41 O12 C42 116.10(17)
C47 N3 C43 117.63(17)
C47 N3 Zn2 120.40(14)
C43 N3 Zn2 121.73(14)
C52 N4 C48 117.34(19)
C52 N4 Zn2 123.72(15)
C48 N4 Zn2 118.85(14)
O7 C27 C28 118.20(18)
O7 C27 C32 125.50(19)
C28 C27 C32 116.30(18)
C29 C28 C27 122.4(2)
C29 C28 H28 118.8
C27 C28 H28 118.8
C28 C29 C30 120.8(2)
C28 C29 H29 119.6
C30 C29 H29 119.6
C31 C30 C29 118.9(2)
C31 C30 H30 120.5
C29 C30 H30 120.5
C30 C31 C32 121.6(2)
C30 C31 H31 119.2
C32 C31 H31 119.2
C31 C32 C27 120.01(19)
C31 C32 C33 119.36(19)
C27 C32 C33 120.63(18)
O8 C33 O9 119.97(19)
O8 C33 C32 126.10(19)
O9 C33 C32 113.93(17)
O9 C34 H34A 109.5
O9 C34 H34B 109.5
H34A C34 H34B 109.5
O9 C34 H34C 109.5
H34A C34 H34C 109.5
H34B C34 H34C 109.5
O10 C35 C36 118.2(2)
O10 C35 C40 125.2(2)
C36 C35 C40 116.6(2)
C37 C36 C35 121.9(2)
C37 C36 H36 119.0
C35 C36 H36 119.0
C36 C37 C38 120.8(2)
C36 C37 H37 119.6
C38 C37 H37 119.6
C39 C38 C37 119.3(2)
C39 C38 H38 120.4
C37 C38 H38 120.4
C38 C39 C40 122.1(2)
C38 C39 H39 119.0
C40 C39 H39 119.0
C39 C40 C35 119.2(2)
C39 C40 C41 119.9(2)
C35 C40 C41 120.82(19)
O11 C41 O12 119.4(2)
O11 C41 C40 126.5(2)
O12 C41 C40 114.06(19)
O12 C42 H42A 109.5
O12 C42 H42B 109.5
H42A C42 H42B 109.5
O12 C42 H42C 109.5
H42A C42 H42C 109.5
H42B C42 H42C 109.5
N3 C43 C44 122.7(2)
N3 C43 H43 118.7
C44 C43 H43 118.7
C45 C44 C43 118.8(2)
C45 C44 H44 120.6
C43 C44 H44 120.6
C46 C45 C44 118.98(19)
C46 C45 H45 120.5
C44 C45 H45 120.5
C45 C46 C47 118.6(2)
C45 C46 H46 120.7
C47 C46 H46 120.7
N3 C47 C46 123.2(2)
N3 C47 H47 118.4
C46 C47 H47 118.4
N4 C48 C49 124.0(2)
N4 C48 H48 118.0
C49 C48 H48 118.0
C50 C49 C48 118.0(2)
C50 C49 H49 121.0
C48 C49 H49 121.0
C49 C50 C51 119.4(2)
C49 C50 H50 120.3
C51 C50 H50 120.3
C50 C51 C52 119.0(2)
C50 C51 H51 120.5
C52 C51 H51 120.5
N4 C52 C51 122.3(2)
N4 C52 H52 118.8
C51 C52 H52 118.8
C54 C53 C58 116.6(3)
C54 C53 C59 121.8(3)
C58 C53 C59 121.6(3)
C55 C54 C53 122.0(3)
C55 C54 H54 119.0
C53 C54 H54 119.0
C54 C55 C56 120.5(3)
C54 C55 H55 119.8
C56 C55 H55 119.8
C55 C56 C57 120.5(3)
C55 C56 H56 119.7
C57 C56 H56 119.7
C56 C57 C58 120.7(3)
C56 C57 H57 119.7
C58 C57 H57 119.7
C57 C58 C53 119.7(3)
C57 C58 H58 120.2
C53 C58 H58 120.2
C53 C59 H59A 109.5
C53 C59 H59B 109.5
H59A C59 H59B 109.5
C53 C59 H59C 109.5
H59A C59 H59C 109.5
H59B C59 H59C 109.5

loop_
_geom_bond_atom_site_label_1
_geom_bond_atom_site_label_2
_geom_bond_distance
Zn1 O4 1.9943(14)
Zn1 O1 2.0049(14)
Zn1 N2 2.1234(17)
Zn1 N1 2.1389(16)
Zn1 O5 2.1854(13)
Zn1 O2 2.2278(15)
Zn2 O7 1.9912(14)
Zn2 O10 1.9935(14)
Zn2 N4 2.1294(18)
Zn2 N3 2.1320(17)
Zn2 O8 2.2023(14)
Zn2 O11 2.2354(15)
O1 C1 1.298(2)
O2 C7 1.231(2)
O3 C7 1.356(2)
O3 C8 1.440(3)
O4 C9 1.299(2)
O5 C15 1.226(2)
O6 C15 1.346(2)
O6 C16 1.448(2)
N1 C21 1.335(3)
N1 C17 1.341(3)
N2 C26 1.335(3)
N2 C22 1.335(3)
C1 C2 1.424(3)
C1 C6 1.427(3)
C2 C3 1.362(3)
C2 H2 0.9500
C3 C4 1.403(3)
C3 H3 0.9500
C4 C5 1.364(3)
C4 H4 0.9500
C5 C6 1.422(3)
C5 H5 0.9500
C6 C7 1.449(3)
C8 H8A 0.9800
C8 H8B 0.9800
C8 H8C 0.9800
C9 C10 1.422(3)
C9 C14 1.430(3)
C10 C11 1.371(3)
C10 H10 0.9500
C11 C12 1.400(3)
C11 H11 0.9500
C12 C13 1.369(3)
C12 H12 0.9500
C13 C14 1.414(3)
C13 H13 0.9500
C14 C15 1.464(3)
C16 H16A 0.9800
C16 H16B 0.9800
C16 H16C 0.9800
C17 C18 1.383(3)
C17 H17 0.9500
C18 C19 1.371(3)
C18 H18 0.9500
C19 C20 1.387(3)
C19 H19 0.9500
C20 C21 1.378(3)
C20 H20 0.9500
C21 H21 0.9500
C22 C23 1.376(3)
C22 H22 0.9500
C23 C24 1.383(3)
C23 H23 0.9500
C24 C25 1.368(3)
C24 H24 0.9500
C25 C26 1.374(3)
C25 H25 0.9500
C26 H26 0.9500
O7 C27 1.298(2)
O8 C33 1.226(2)
O9 C33 1.347(2)
O9 C34 1.451(3)
O10 C35 1.302(3)
O11 C41 1.232(3)
O12 C41 1.356(3)
O12 C42 1.441(3)
N3 C47 1.341(3)
N3 C43 1.341(3)
N4 C52 1.329(3)
N4 C48 1.338(3)
C27 C28 1.419(3)
C27 C32 1.432(3)
C28 C29 1.373(3)
C28 H28 0.9500
C29 C30 1.401(3)
C29 H29 0.9500
C30 C31 1.374(3)
C30 H30 0.9500
C31 C32 1.414(3)
C31 H31 0.9500
C32 C33 1.461(3)
C34 H34A 0.9800
C34 H34B 0.9800
C34 H34C 0.9800
C35 C36 1.420(3)
C35 C40 1.437(3)
C36 C37 1.378(3)
C36 H36 0.9500
C37 C38 1.392(4)
C37 H37 0.9500
C38 C39 1.363(3)
C38 H38 0.9500
C39 C40 1.414(3)
C39 H39 0.9500
C40 C41 1.441(3)
C42 H42A 0.9800
C42 H42B 0.9800
C42 H42C 0.9800
C43 C44 1.385(3)
C43 H43 0.9500
C44 C45 1.384(3)
C44 H44 0.9500
C45 C46 1.379(3)
C45 H45 0.9500
C46 C47 1.382(3)
C46 H46 0.9500
C47 H47 0.9500
C48 C49 1.370(3)
C48 H48 0.9500
C49 C50 1.364(3)
C49 H49 0.9500
C50 C51 1.377(4)
C50 H50 0.9500
C51 C52 1.381(3)
C51 H51 0.9500
C52 H52 0.9500
C53 C54 1.399(4)
C53 C58 1.419(4)
C53 C59 1.502(5)
C54 C55 1.354(5)
C54 H54 0.9500
C55 C56 1.355(4)
C55 H55 0.9500
C56 C57 1.360(4)
C56 H56 0.9500
C57 C58 1.386(4)
C57 H57 0.9500
C58 H58 0.9500
C59 H59A 0.9800
C59 H59B 0.9800
C59 H59C 0.9800

loop_
_geom_torsion_atom_site_label_1
_geom_torsion_atom_site_label_2
_geom_torsion_atom_site_label_3
_geom_torsion_atom_site_label_4
_geom_torsion
O4 Zn1 O1 C1 0.0(4)
N2 Zn1 O1 C1 -142.25(16)
N1 Zn1 O1 C1 128.00(16)
O5 Zn1 O1 C1 -49.51(16)
O2 Zn1 O1 C1 34.55(16)
O4 Zn1 O2 C7 136.66(15)
O1 Zn1 O2 C7 -36.68(14)
N1 Zn1 O2 C7 -128.62(15)
O5 Zn1 O2 C7 53.03(14)
O1 Zn1 O4 C9 -18.6(4)
N2 Zn1 O4 C9 123.94(16)
N1 Zn1 O4 C9 -146.36(16)
O5 Zn1 O4 C9 31.39(16)
O2 Zn1 O4 C9 -52.80(16)
O4 Zn1 O5 C15 -37.90(16)
O1 Zn1 O5 C15 133.09(16)
N2 Zn1 O5 C15 -130.30(16)
O2 Zn1 O5 C15 50.59(16)
O4 Zn1 N1 C21 154.67(16)
O1 Zn1 N1 C21 -16.03(16)
N2 Zn1 N1 C21 -112.67(16)
O2 Zn1 N1 C21 66.54(16)
O4 Zn1 N1 C17 -27.50(16)
O1 Zn1 N1 C17 161.81(16)
N2 Zn1 N1 C17 65.17(16)
O2 Zn1 N1 C17 -115.62(16)
O4 Zn1 N2 C26 149.61(15)
O1 Zn1 N2 C26 -37.58(16)
N1 Zn1 N2 C26 54.78(16)
O5 Zn1 N2 C26 -126.84(16)
O4 Zn1 N2 C22 -22.50(17)
O1 Zn1 N2 C22 150.31(17)
N1 Zn1 N2 C22 -117.33(17)
O5 Zn1 N2 C22 61.05(17)
Zn1 O1 C1 C2 157.17(14)
Zn1 O1 C1 C6 -23.0(3)
O1 C1 C2 C3 -178.75(19)
C6 C1 C2 C3 1.4(3)
C1 C2 C3 C4 -0.2(3)
C2 C3 C4 C5 -1.1(3)
C3 C4 C5 C6 1.0(3)
C4 C5 C6 C1 0.3(3)
C4 C5 C6 C7 -177.61(19)
O1 C1 C6 C5 178.70(18)
C2 C1 C6 C5 -1.5(3)
O1 C1 C6 C7 -3.4(3)
C2 C1 C6 C7 176.39(17)
Zn1 O2 C7 O3 -152.78(13)
Zn1 O2 C7 C6 28.8(3)
C8 O3 C7 O2 3.4(3)
C8 O3 C7 C6 -177.92(17)
C5 C6 C7 O2 175.43(19)
C1 C6 C7 O2 -2.5(3)
C5 C6 C7 O3 -3.1(3)
C1 C6 C7 O3 179.01(17)
Zn1 O4 C9 C10 161.00(14)
Zn1 O4 C9 C14 -18.9(3)
O4 C9 C10 C11 -179.60(19)
C14 C9 C10 C11 0.3(3)
C9 C10 C11 C12 0.5(3)
C10 C11 C12 C13 -0.6(3)
C11 C12 C13 C14 -0.2(3)
C12 C13 C14 C9 1.1(3)
C12 C13 C14 C15 -176.65(19)
O4 C9 C14 C13 178.83(19)
C10 C9 C14 C13 -1.1(3)
O4 C9 C14 C15 -3.5(3)
C10 C9 C14 C15 176.62(18)
Zn1 O5 C15 O6 -147.55(14)
Zn1 O5 C15 C14 32.9(3)
C16 O6 C15 O5 -2.4(3)
C16 O6 C15 C14 177.17(16)
C13 C14 C15 O5 171.4(2)
C9 C14 C15 O5 -6.3(3)
C13 C14 C15 O6 -8.2(3)
C9 C14 C15 O6 174.09(17)
C21 N1 C17 C18 -0.8(3)
Zn1 N1 C17 C18 -178.71(17)
N1 C17 C18 C19 0.0(3)
C17 C18 C19 C20 0.6(3)
C18 C19 C20 C21 -0.5(3)
C17 N1 C21 C20 0.9(3)
Zn1 N1 C21 C20 178.80(17)
C19 C20 C21 N1 -0.3(3)
C26 N2 C22 C23 -1.7(3)
Zn1 N2 C22 C23 170.56(19)
N2 C22 C23 C24 1.2(4)
C22 C23 C24 C25 0.2(4)
C23 C24 C25 C26 -1.0(4)
C22 N2 C26 C25 0.8(3)
Zn1 N2 C26 C25 -171.78(18)
C24 C25 C26 N2 0.6(4)
O10 Zn2 O7 C27 10.5(4)
N4 Zn2 O7 C27 -127.32(16)
N3 Zn2 O7 C27 144.31(16)
O8 Zn2 O7 C27 -35.50(16)
O11 Zn2 O7 C27 49.44(16)
O7 Zn2 O8 C33 37.39(16)
O10 Zn2 O8 C33 -133.07(16)
N4 Zn2 O8 C33 130.13(16)
O11 Zn2 O8 C33 -50.77(16)
O7 Zn2 O10 C35 3.9(4)
N4 Zn2 O10 C35 141.41(17)
N3 Zn2 O10 C35 -130.33(17)
O8 Zn2 O10 C35 49.51(17)
O11 Zn2 O10 C35 -35.44(16)
O7 Zn2 O11 C41 -133.36(15)
O10 Zn2 O11 C41 38.26(15)
N3 Zn2 O11 C41 129.64(15)
O8 Zn2 O11 C41 -50.12(15)
O7 Zn2 N3 C47 23.97(17)
O10 Zn2 N3 C47 -165.60(16)
N4 Zn2 N3 C47 -68.79(16)
O11 Zn2 N3 C47 112.13(16)
O7 Zn2 N3 C43 -161.74(16)
O10 Zn2 N3 C43 8.70(17)
N4 Zn2 N3 C43 105.51(17)
O11 Zn2 N3 C43 -73.57(16)
O7 Zn2 N4 C52 30.51(19)
O10 Zn2 N4 C52 -140.55(19)
N3 Zn2 N4 C52 127.60(19)
O8 Zn2 N4 C52 -52.64(19)
O7 Zn2 N4 C48 -146.01(15)
O10 Zn2 N4 C48 42.93(16)
N3 Zn2 N4 C48 -48.92(16)
O8 Zn2 N4 C48 130.84(16)
Zn2 O7 C27 C28 -155.23(14)
Zn2 O7 C27 C32 24.9(3)
O7 C27 C28 C29 179.38(19)
C32 C27 C28 C29 -0.7(3)
C27 C28 C29 C30 -0.4(3)
C28 C29 C30 C31 0.8(3)
C29 C30 C31 C32 -0.1(3)
C30 C31 C32 C27 -1.1(3)
C30 C31 C32 C33 178.58(19)
O7 C27 C32 C31 -178.66(19)
C28 C27 C32 C31 1.5(3)
O7 C27 C32 C33 1.7(3)
C28 C27 C32 C33 -178.22(18)
Zn2 O8 C33 O9 151.22(14)
Zn2 O8 C33 C32 -28.8(3)
C34 O9 C33 O8 -2.0(3)
C34 O9 C33 C32 178.06(17)
C31 C32 C33 O8 -176.8(2)
C27 C32 C33 O8 2.9(3)
C31 C32 C33 O9 3.2(3)
C27 C32 C33 O9 -177.14(18)
Zn2 O10 C35 C36 -157.38(14)
Zn2 O10 C35 C40 23.3(3)
O10 C35 C36 C37 178.93(19)
C40 C35 C36 C37 -1.7(3)
C35 C36 C37 C38 -0.5(3)
C36 C37 C38 C39 1.7(3)
C37 C38 C39 C40 -0.7(3)
C38 C39 C40 C35 -1.5(3)
C38 C39 C40 C41 176.3(2)
O10 C35 C40 C39 -178.03(18)
C36 C35 C40 C39 2.7(3)
O10 C35 C40 C41 4.1(3)
C36 C35 C40 C41 -175.18(18)
Zn2 O11 C41 O12 151.19(14)
Zn2 O11 C41 C40 -29.8(3)
C42 O12 C41 O11 -1.4(3)
C42 O12 C41 C40 179.50(17)
C39 C40 C41 O11 -175.51(19)
C35 C40 C41 O11 2.3(3)
C39 C40 C41 O12 3.5(3)
C35 C40 C41 O12 -178.62(17)
C47 N3 C43 C44 -1.4(3)
Zn2 N3 C43 C44 -175.89(16)
N3 C43 C44 C45 0.3(3)
C43 C44 C45 C46 0.9(3)
C44 C45 C46 C47 -1.0(3)
C43 N3 C47 C46 1.4(3)
Zn2 N3 C47 C46 175.93(16)
C45 C46 C47 N3 -0.2(3)
C52 N4 C48 C49 -0.3(3)
Zn2 N4 C48 C49 176.43(17)
N4 C48 C49 C50 0.3(4)
C48 C49 C50 C51 -0.9(4)
C49 C50 C51 C52 1.4(5)
C48 N4 C52 C51 0.9(4)
Zn2 N4 C52 C51 -175.7(2)
C50 C51 C52 N4 -1.4(5)
C58 C53 C54 C55 -0.6(4)
C59 C53 C54 C55 178.4(3)
C53 C54 C55 C56 -0.7(5)
C54 C55 C56 C57 1.5(4)
C55 C56 C57 C58 -1.0(4)
C56 C57 C58 C53 -0.3(4)
C54 C53 C58 C57 1.1(4)
C59 C53 C58 C57 -178.0(2)
